data_4345119
loop_
_publ_author_name
'Chen, Gong-Jun'
'Ma, Hui-Chao'
'Xin, Wen-Ling'
'Li, Xiao-Bo'
'Jin, Fa-Zheng'
'Wang, Jing-Si'
'Liu, Ming-Yang'
'Dong, Yu-Bin'

_publ_section_title
;
 Dual Heterogeneous Catalyst Pd-Au@Mn(II)-MOF for One-Pot Tandem Synthesis
 of Imines from Alcohols and Amines.
;
_journal_issue 1
_journal_name_full 'Inorganic chemistry'
_journal_page_first 654
_journal_page_last 660
_journal_paper_doi 10.1021/acs.inorgchem.6b02592
_journal_volume 56
_journal_year 2017
_chemical_formula_sum 'C30 H18 F6 Mn N2 O4'
_chemical_formula_weight 639.40
_space_group_crystal_system trigonal
_space_group_IT_number 147
_space_group_name_Hall '-P 3'
_space_group_name_H-M_alt 'P -3'
_symmetry_space_group_name_Hall '-P 3'
_symmetry_space_group_name_H-M 'P -3'
_atom_sites_solution_hydrogens geom
_audit_creation_method SHELXL-2014/7
_cell_angle_alpha 90
_cell_angle_beta 90
_cell_angle_gamma 120
_cell_formula_units_Z 3
_cell_length_a 22.2003(15)
_cell_length_b 22.2003(15)
_cell_length_c 7.7298(4)
_cell_measurement_reflns_used 1654
_cell_measurement_temperature 293(2)
_cell_measurement_theta_max 61.3090
_cell_measurement_theta_min 4.607
_cell_volume 3299.3(4)
_computing_structure_refinement 'SHELXL-2014/7 (Sheldrick, 2014)'
_diffrn_ambient_temperature 293(2)
_diffrn_measured_fraction_theta_full 0.999
_diffrn_measured_fraction_theta_max 0.976
_diffrn_measurement_device_type 'multiwire proportional'
_diffrn_measurement_method 'phi and omega scans'
_diffrn_radiation_type CuK\a
_diffrn_radiation_wavelength 1.54184
_diffrn_reflns_av_R_equivalents 0.0487
_diffrn_reflns_av_unetI/netI 0.0701
_diffrn_reflns_Laue_measured_fraction_full 0.999
_diffrn_reflns_Laue_measured_fraction_max 0.976
_diffrn_reflns_limit_h_max 22
_diffrn_reflns_limit_h_min -27
_diffrn_reflns_limit_k_max 25
_diffrn_reflns_limit_k_min -26
_diffrn_reflns_limit_l_max 9
_diffrn_reflns_limit_l_min -3
_diffrn_reflns_number 7682
_diffrn_reflns_point_group_measured_fraction_full 0.999
_diffrn_reflns_point_group_measured_fraction_max 0.976
_diffrn_reflns_theta_full 67.684
_diffrn_reflns_theta_max 71.107
_diffrn_reflns_theta_min 3.982
_exptl_absorpt_coefficient_mu 2.897
_exptl_absorpt_correction_T_max 0.941
_exptl_absorpt_correction_T_min 0.897
_exptl_absorpt_correction_type multi-scan
_exptl_crystal_colour red
_exptl_crystal_density_diffrn 0.965
_exptl_crystal_description block
_exptl_crystal_F_000 969
_exptl_crystal_size_max 0.220
_exptl_crystal_size_mid 0.200
_exptl_crystal_size_min 0.100
_refine_diff_density_max 0.338
_refine_diff_density_min -0.313
_refine_diff_density_rms 0.047
_refine_ls_extinction_method none
_refine_ls_goodness_of_fit_ref 1.043
_refine_ls_hydrogen_treatment mixed
_refine_ls_matrix_type full
_refine_ls_number_parameters 223
_refine_ls_number_reflns 4275
_refine_ls_number_restraints 58
_refine_ls_restrained_S_all 1.059
_refine_ls_R_factor_all 0.1208
_refine_ls_R_factor_gt 0.0760
_refine_ls_shift/su_max 0.000
_refine_ls_shift/su_mean 0.000
_refine_ls_structure_factor_coef Fsqd
_refine_ls_weighting_details 'w=1/[\s^2^(Fo^2^)+(0.0969P)^2^+1.1146P] where P=(Fo^2^+2Fc^2^)/3'
_refine_ls_weighting_scheme calc
_refine_ls_wR_factor_gt 0.2000
_refine_ls_wR_factor_ref 0.2333
_reflns_Friedel_coverage 0.000
_reflns_number_gt 2398
_reflns_number_total 4173
_reflns_threshold_expression 'I > 2\s(I)'
_cod_data_source_file ic6b02592_si_002.cif
_cod_data_source_block exp_1328_sq
_cod_original_cell_volume 3299.3(5)
_cod_database_code 4345119
_shelx_shelxl_version_number 2014/7
_shelx_space_group_comment
;
The symmetry employed for this shelxl refinement is uniquely defined
by the following loop, which should always be used as a source of
symmetry information in preference to the above space-group names.
They are only intended as comments.
;
_shelx_estimated_absorpt_t_min 0.547
_shelx_estimated_absorpt_t_max 0.746

loop_
_space_group_symop_operation_xyz
'x, y, z'
'-y, x-y, z'
'-x+y, -x, z'
'-x, -y, -z'
'y, -x+y, -z'
'x-y, x, -z'

loop_
_atom_site_label
_atom_site_type_symbol
_atom_site_fract_x
_atom_site_fract_y
_atom_site_fract_z
_atom_site_U_iso_or_equiv
_atom_site_adp_type
_atom_site_occupancy
_atom_site_site_symmetry_order
_atom_site_calc_flag
_atom_site_refinement_flags_posn
_atom_site_refinement_flags_adp
_atom_site_refinement_flags_occupancy
_atom_site_disorder_assembly
_atom_site_disorder_group
Mn1 Mn 0.5000 0.5000 0.5000 0.0733(4) Uani 1 2 d S . P . .
N1 N 0.92091(17) 0.5020(2) -0.3208(4) 0.0857(13) Uani 1 1 d D . . . .
O1 O 0.5857(2) 0.5047(2) 0.3646(4) 0.0876(11) Uani 1 1 d . . . . .
O2 O 0.57659(19) 0.57756(17) 0.6682(4) 0.0809(10) Uani 1 1 d . . . . .
C1 C 0.6971(2) 0.5267(3) 0.2855(5) 0.0905(18) Uani 1 1 d D . . . .
C4 C 0.7830(2) 0.5132(3) 0.0479(5) 0.099(2) Uani 1 1 d D . . . .
C2 C 0.6688(3) 0.4788(5) 0.1517(8) 0.105(3) Uani 0.793(14) 1 d D . P A 1
H2 H 0.6207 0.4518 0.1413 0.126 Uiso 0.793(14) 1 calc R U P A 1
C3 C 0.7109(3) 0.4707(5) 0.0338(9) 0.101(3) Uani 0.793(14) 1 d D . P A 1
H3 H 0.6916 0.4376 -0.0534 0.122 Uiso 0.793(14) 1 calc R U P A 1
C5 C 0.8106(3) 0.5584(5) 0.1847(8) 0.088(3) Uani 0.793(14) 1 d D . P A 1
H5 H 0.8586 0.5841 0.1993 0.106 Uiso 0.793(14) 1 calc R U P A 1
C6 C 0.7673(3) 0.5657(4) 0.3009(8) 0.090(3) Uani 0.793(14) 1 d D . P A 1
H6 H 0.7865 0.5977 0.3906 0.108 Uiso 0.793(14) 1 calc R U P A 1
C2' C 0.6807(12) 0.519(2) 0.1123(14) 0.105(3) Uani 0.207(14) 1 d D . P A 2
H2' H 0.6401 0.5178 0.0755 0.126 Uiso 0.207(14) 1 calc R U P A 2
C3' C 0.7239(12) 0.514(2) -0.0070(13) 0.101(3) Uani 0.207(14) 1 d D . P A 2
H3' H 0.7135 0.5110 -0.1244 0.122 Uiso 0.207(14) 1 calc R U P A 2
C5' C 0.8073(10) 0.538(2) 0.213(2) 0.088(3) Uani 0.207(14) 1 d D . P A 2
H5' H 0.8521 0.5494 0.2447 0.106 Uiso 0.207(14) 1 calc R U P A 2
C6' C 0.7653(10) 0.547(2) 0.330(2) 0.090(3) Uani 0.207(14) 1 d D . P A 2
H6' H 0.7826 0.5659 0.4379 0.108 Uiso 0.207(14) 1 calc R U P A 2
C7 C 0.8308(2) 0.5082(4) -0.0828(5) 0.0966(19) Uani 1 1 d D . . . .
C8 C 0.8930(4) 0.5156(6) -0.0318(6) 0.068(3) Uani 0.723(12) 1 d D . P B 1
H8 H 0.9058 0.5229 0.0842 0.081 Uiso 0.723(12) 1 calc R U P B 1
C9 C 0.9368(3) 0.5122(5) -0.1532(7) 0.068(2) Uani 0.723(12) 1 d D . P B 1
H9 H 0.9790 0.5174 -0.1166 0.081 Uiso 0.723(12) 1 calc R U P B 1
C10 C 0.8553(4) 0.4875(7) -0.3721(6) 0.110(4) Uani 0.723(12) 1 d D . P B 1
H10 H 0.8423 0.4770 -0.4874 0.132 Uiso 0.723(12) 1 calc R U P B 1
C11 C 0.8093(4) 0.4884(8) -0.2560(7) 0.115(5) Uani 0.723(12) 1 d D . P B 1
H11 H 0.7644 0.4762 -0.2904 0.138 Uiso 0.723(12) 1 calc R U P B 1
C8' C 0.8824(13) 0.4946(18) -0.0287(11) 0.068(3) Uani 0.277(12) 1 d D . P B 2
H8' H 0.8901 0.4919 0.0886 0.081 Uiso 0.277(12) 1 calc R U P B 2
C9' C 0.9220(10) 0.4852(13) -0.1507(12) 0.068(2) Uani 0.277(12) 1 d D . P B 2
H9' H 0.9501 0.4671 -0.1172 0.081 Uiso 0.277(12) 1 calc R U P B 2
C10' C 0.8825(11) 0.5329(13) -0.3646(13) 0.110(4) Uani 0.277(12) 1 d D . P B 2
H10' H 0.8864 0.5510 -0.4751 0.132 Uiso 0.277(12) 1 calc R U P B 2
C11' C 0.8386(11) 0.5372(13) -0.2471(15) 0.115(5) Uani 0.277(12) 1 d D . P B 2
H11' H 0.8141 0.5596 -0.2768 0.138 Uiso 0.277(12) 1 calc R U P B 2
C12 C 0.6493(3) 0.5354(3) 0.4092(6) 0.0918(18) Uani 1 1 d . . . . .
C13 C 0.6761(3) 0.5750(4) 0.5623(6) 0.102(2) Uani 1 1 d . . . . .
H13 H 0.7226 0.5911 0.5885 0.15(3) Uiso 1 1 calc R . . . .
C14 C 0.6383(3) 0.5916(3) 0.6761(6) 0.0937(18) Uani 1 1 d . . . . .
C15 C 0.6776(4) 0.6365(6) 0.8311(8) 0.135(3) Uani 1 1 d . . . . .
F18 F 0.6432(2) 0.5995(3) 0.9805(4) 0.1580(18) Uani 1 1 d . . . . .
F19 F 0.6782(3) 0.6939(3) 0.8364(6) 0.172(2) Uani 1 1 d . . . . .
F20 F 0.7420(2) 0.6478(3) 0.8499(5) 0.170(2) Uani 1 1 d . . . . .

loop_
_atom_site_aniso_label
_atom_site_aniso_U_11
_atom_site_aniso_U_22
_atom_site_aniso_U_33
_atom_site_aniso_U_23
_atom_site_aniso_U_13
_atom_site_aniso_U_12
Mn1 0.1088(9) 0.0997(8) 0.0575(6) 0.0378(5) 0.0396(6) 0.0869(8)
N1 0.051(2) 0.154(4) 0.051(2) -0.034(2) -0.0037(16) 0.050(2)
O1 0.111(3) 0.136(3) 0.0636(18) 0.0270(19) 0.0369(19) 0.097(3)
O2 0.117(3) 0.107(2) 0.0605(18) 0.0268(17) 0.0373(18) 0.088(2)
C1 0.101(4) 0.172(6) 0.048(2) 0.017(3) 0.017(3) 0.105(4)
C4 0.095(4) 0.197(6) 0.049(2) -0.007(3) 0.002(3) 0.106(4)
C2 0.103(5) 0.221(11) 0.045(3) -0.001(5) 0.003(3) 0.121(7)
C3 0.095(5) 0.197(10) 0.063(4) -0.023(5) -0.004(3) 0.111(6)
C5 0.083(4) 0.130(8) 0.069(4) -0.014(4) 0.008(3) 0.067(4)
C6 0.103(4) 0.129(8) 0.065(3) -0.010(4) 0.019(3) 0.078(4)
C2' 0.103(5) 0.221(11) 0.045(3) -0.001(5) 0.003(3) 0.121(7)
C3' 0.095(5) 0.197(10) 0.063(4) -0.023(5) -0.004(3) 0.111(6)
C5' 0.083(4) 0.130(8) 0.069(4) -0.014(4) 0.008(3) 0.067(4)
C6' 0.103(4) 0.129(8) 0.065(3) -0.010(4) 0.019(3) 0.078(4)
C7 0.083(3) 0.191(6) 0.054(3) -0.013(3) 0.002(2) 0.096(4)
C8 0.057(4) 0.105(9) 0.049(2) -0.016(3) -0.008(2) 0.047(5)
C9 0.044(3) 0.100(7) 0.056(3) -0.026(3) -0.010(2) 0.034(5)
C10 0.064(5) 0.230(13) 0.046(3) -0.048(5) -0.017(3) 0.080(7)
C11 0.072(6) 0.257(15) 0.045(3) -0.039(5) -0.015(3) 0.105(8)
C8' 0.057(4) 0.105(9) 0.049(2) -0.016(3) -0.008(2) 0.047(5)
C9' 0.044(3) 0.100(7) 0.056(3) -0.026(3) -0.010(2) 0.034(5)
C10' 0.064(5) 0.230(13) 0.046(3) -0.048(5) -0.017(3) 0.080(7)
C11' 0.072(6) 0.257(15) 0.045(3) -0.039(5) -0.015(3) 0.105(8)
C12 0.115(4) 0.163(5) 0.053(3) 0.032(3) 0.032(3) 0.111(4)
C13 0.123(5) 0.180(6) 0.055(3) 0.000(3) 0.016(3) 0.114(5)
C14 0.126(5) 0.143(5) 0.054(3) 0.023(3) 0.025(3) 0.098(4)
C15 0.141(6) 0.235(10) 0.069(4) -0.017(5) 0.018(4) 0.125(7)
F18 0.200(4) 0.274(6) 0.0634(19) 0.007(3) 0.029(2) 0.166(4)
F19 0.179(4) 0.202(5) 0.171(4) -0.079(4) -0.012(3) 0.123(4)
F20 0.158(4) 0.300(6) 0.096(3) -0.052(3) -0.003(3) 0.147(4)

loop_
_atom_type_symbol
_atom_type_description
_atom_type_scat_dispersion_real
_atom_type_scat_dispersion_imag
_atom_type_scat_source
C C 0.0181 0.0091 'International Tables Vol C Tables 4.2.6.8 and 6.1.1.4'
H H 0.0000 0.0000 'International Tables Vol C Tables 4.2.6.8 and 6.1.1.4'
F F 0.0727 0.0534 'International Tables Vol C Tables 4.2.6.8 and 6.1.1.4'
Mn Mn -0.5299 2.8052 'International Tables Vol C Tables 4.2.6.8 and 6.1.1.4'
N N 0.0311 0.0180 'International Tables Vol C Tables 4.2.6.8 and 6.1.1.4'
O O 0.0492 0.0322 'International Tables Vol C Tables 4.2.6.8 and 6.1.1.4'

loop_
_geom_angle_atom_site_label_1
_geom_angle_atom_site_label_2
_geom_angle_atom_site_label_3
_geom_angle
_geom_angle_site_symmetry_1
_geom_angle_site_symmetry_3
O1 Mn1 O1 180.0 . 4_666
O1 Mn1 O2 94.12(13) . 4_666
O1 Mn1 O2 85.88(13) 4_666 4_666
O1 Mn1 O2 85.88(13) . .
O1 Mn1 O2 94.12(13) 4_666 .
O2 Mn1 O2 180.0 4_666 .
O1 Mn1 N1 90.07(12) . 2_656
O1 Mn1 N1 89.93(12) 4_666 2_656
O2 Mn1 N1 92.32(14) 4_666 2_656
O2 Mn1 N1 87.68(14) . 2_656
O1 Mn1 N1 89.93(12) . 5_565
O1 Mn1 N1 90.07(12) 4_666 5_565
O2 Mn1 N1 87.68(14) 4_666 5_565
O2 Mn1 N1 92.32(14) . 5_565
N1 Mn1 N1 180.00(14) 2_656 5_565
C9' N1 C10' 118.1(5) . .
C9 N1 C10 118.4(3) . .
C9 N1 Mn1 117.4(3) . 3_664
C9' N1 Mn1 117.7(4) . 3_664
C10' N1 Mn1 122.8(4) . 3_664
C10 N1 Mn1 124.0(3) . 3_664
C12 O1 Mn1 128.3(3) . .
C14 O2 Mn1 124.1(3) . .
C6 C1 C2 119.3(4) . .
C2' C1 C6' 117.2(7) . .
C6 C1 C12 121.3(5) . .
C2' C1 C12 118.1(5) . .
C2 C1 C12 119.4(5) . .
C6' C1 C12 121.8(5) . .
C3' C4 C5' 117.2(7) . .
C5 C4 C3 119.7(4) . .
C5 C4 C7 119.7(4) . .
C3' C4 C7 120.0(5) . .
C5' C4 C7 119.9(5) . .
C3 C4 C7 120.6(4) . .
C3 C2 C1 121.0(4) . .
C3 C2 H2 119.5 . .
C1 C2 H2 119.5 . .
C2 C3 C4 118.9(4) . .
C2 C3 H3 120.6 . .
C4 C3 H3 120.6 . .
C4 C5 C6 120.1(4) . .
C4 C5 H5 119.9 . .
C6 C5 H5 119.9 . .
C1 C6 C5 120.8(4) . .
C1 C6 H6 119.6 . .
C5 C6 H6 119.6 . .
C1 C2' C3' 120.5(6) . .
C1 C2' H2' 119.7 . .
C3' C2' H2' 119.7 . .
C2' C3' C4 120.0(6) . .
C2' C3' H3' 120.0 . .
C4 C3' H3' 120.0 . .
C6' C5' C4 120.2(6) . .
C6' C5' H5' 119.9 . .
C4 C5' H5' 119.9 . .
C5' C6' C1 119.9(7) . .
C5' C6' H6' 120.0 . .
C1 C6' H6' 120.0 . .
C8' C7 C11' 116.8(6) . .
C8 C7 C11 118.4(4) . .
C8 C7 C4 120.3(4) . .
C8' C7 C4 120.1(4) . .
C11' C7 C4 120.2(5) . .
C11 C7 C4 121.0(4) . .
C7 C8 C9 119.6(4) . .
C7 C8 H8 120.2 . .
C9 C8 H8 120.2 . .
N1 C9 C8 122.5(4) . .
N1 C9 H9 118.7 . .
C8 C9 H9 118.7 . .
C11 C10 N1 121.1(4) . .
C11 C10 H10 119.4 . .
N1 C10 H10 119.4 . .
C10 C11 C7 119.0(4) . .
C10 C11 H11 120.5 . .
C7 C11 H11 120.5 . .
C9' C8' C7 119.1(6) . .
C9' C8' H8' 120.4 . .
C7 C8' H8' 120.4 . .
N1 C9' C8' 121.1(5) . .
N1 C9' H9' 119.4 . .
C8' C9' H9' 119.4 . .
C11' C10' N1 120.8(5) . .
C11' C10' H10' 119.6 . .
N1 C10' H10' 119.6 . .
C10' C11' C7 119.9(6) . .
C10' C11' H11' 120.0 . .
C7 C11' H11' 120.0 . .
O1 C12 C13 124.6(4) . .
O1 C12 C1 115.0(5) . .
C13 C12 C1 120.3(5) . .
C14 C13 C12 125.0(6) . .
C14 C13 H13 117.5 . .
C12 C13 H13 117.5 . .
O2 C14 C13 129.7(6) . .
O2 C14 C15 113.6(5) . .
C13 C14 C15 116.6(6) . .
F19 C15 F20 109.7(9) . .
F19 C15 F18 106.9(6) . .
F20 C15 F18 103.9(6) . .
F19 C15 C14 113.4(7) . .
F20 C15 C14 114.8(6) . .
F18 C15 C14 107.3(7) . .

loop_
_geom_bond_atom_site_label_1
_geom_bond_atom_site_label_2
_geom_bond_distance
_geom_bond_site_symmetry_2
Mn1 O1 2.128(3) .
Mn1 O1 2.128(3) 4_666
Mn1 O2 2.149(4) 4_666
Mn1 O2 2.149(4) .
Mn1 N1 2.254(3) 2_656
Mn1 N1 2.254(3) 5_565
N1 C9 1.332(5) .
N1 C9' 1.370(8) .
N1 C10' 1.378(8) .
N1 C10 1.383(5) .
N1 Mn1 2.254(3) 3_664
O1 C12 1.270(6) .
O2 C14 1.245(6) .
C1 C6 1.357(6) .
C1 C2' 1.376(8) .
C1 C2 1.389(6) .
C1 C6' 1.391(9) .
C1 C12 1.510(5) .
C4 C5 1.373(6) .
C4 C3' 1.386(8) .
C4 C5' 1.389(8) .
C4 C3 1.398(6) .
C4 C7 1.510(5) .
C2 C3 1.380(6) .
C2 H2 0.9300 .
C3 H3 0.9300 .
C5 C6 1.384(6) .
C5 H5 0.9300 .
C6 H6 0.9300 .
C2' C3' 1.378(8) .
C2' H2' 0.9300 .
C3' H3' 0.9300 .
C5' C6' 1.375(8) .
C5' H5' 0.9300 .
C6' H6' 0.9300 .
C7 C8 1.364(6) .
C7 C8' 1.387(8) .
C7 C11' 1.395(8) .
C7 C11 1.415(6) .
C8 C9 1.379(6) .
C8 H8 0.9300 .
C9 H9 0.9300 .
C10 C11 1.368(6) .
C10 H10 0.9300 .
C11 H11 0.9300 .
C8' C9' 1.376(8) .
C8' H8' 0.9300 .
C9' H9' 0.9300 .
C10' C11' 1.370(8) .
C10' H10' 0.9300 .
C11' H11' 0.9300 .
C12 C13 1.416(8) .
C13 C14 1.387(6) .
C13 H13 0.9300 .
C14 C15 1.524(9) .
C15 F19 1.269(10) .
C15 F20 1.329(8) .
C15 F18 1.402(8) .

loop_
_geom_hbond_atom_site_label_D
_geom_hbond_atom_site_label_H
_geom_hbond_atom_site_label_A
_geom_hbond_distance_DH
_geom_hbond_distance_HA
_geom_hbond_distance_DA
_geom_hbond_angle_DHA
_geom_hbond_site_symmetry_A
C8 H8 O2 0.93 2.63 3.477(6) 152.2 6_656
C9' H9' O2 0.93 2.46 3.052(10) 121.3 3_664
C9' H9' F18 0.93 2.63 3.450(14) 147.0 3_664
C8 H8 O2 0.93 2.63 3.477(6) 152.2 6_656
C9' H9' O2 0.93 2.46 3.052(10) 121.3 3_664
C9' H9' F18 0.93 2.63 3.450(14) 147.0 3_664
C8 H8 O2 0.93 2.63 3.477(6) 152.2 6_656
C9' H9' O2 0.93 2.46 3.052(10) 121.3 3_664

loop_
_geom_torsion_atom_site_label_1
_geom_torsion_atom_site_label_2
_geom_torsion_atom_site_label_3
_geom_torsion_atom_site_label_4
_geom_torsion
_geom_torsion_site_symmetry_1
C6 C1 C2 C3 -0.5(10) .
C12 C1 C2 C3 178.4(6) .
C1 C2 C3 C4 -2.0(10) .
C5 C4 C3 C2 4.7(10) .
C7 C4 C3 C2 -177.4(6) .
C3 C4 C5 C6 -4.9(11) .
C7 C4 C5 C6 177.1(7) .
C2 C1 C6 C5 0.3(11) .
C12 C1 C6 C5 -178.6(6) .
C4 C5 C6 C1 2.5(12) .
C6' C1 C2' C3' 16(4) .
C12 C1 C2' C3' 177(3) .
C1 C2' C3' C4 3(5) .
C5' C4 C3' C2' -19(4) .
C7 C4 C3' C2' -179(2) .
C3' C4 C5' C6' 16(5) .
C7 C4 C5' C6' 176(3) .
C4 C5' C6' C1 3(6) .
C2' C1 C6' C5' -19(5) .
C12 C1 C6' C5' -180(3) .
C5 C4 C7 C8 34.7(11) .
C3 C4 C7 C8 -143.2(9) .
C3' C4 C7 C8' -168(3) .
C5' C4 C7 C8' 32(3) .
C3' C4 C7 C11' 32(3) .
C5' C4 C7 C11' -129(3) .
C5 C4 C7 C11 -152.1(10) .
C3 C4 C7 C11 30.0(12) .
C11 C7 C8 C9 7.9(14) .
C4 C7 C8 C9 -178.7(7) .
C10 N1 C9 C8 -6.4(11) .
Mn1 N1 C9 C8 178.9(7) 3_664
C7 C8 C9 N1 0.0(13) .
C9 N1 C10 C11 4.5(13) .
Mn1 N1 C10 C11 178.8(7) 3_664
N1 C10 C11 C7 3.4(15) .
C8 C7 C11 C10 -9.6(15) .
C4 C7 C11 C10 177.1(8) .
C11' C7 C8' C9' -24(3) .
C4 C7 C8' C9' 175.3(19) .
C10' N1 C9' C8' 4(3) .
Mn1 N1 C9' C8' 171(2) 3_664
C7 C8' C9' N1 13(4) .
C9' N1 C10' C11' -10(3) .
Mn1 N1 C10' C11' -175.3(15) 3_664
N1 C10' C11' C7 -2(3) .
C8' C7 C11' C10' 19(3) .
C4 C7 C11' C10' 179.5(16) .
Mn1 O1 C12 C13 -1.4(8) .
Mn1 O1 C12 C1 178.2(3) .
C6 C1 C12 O1 168.8(6) .
C2' C1 C12 O1 31(2) .
C2 C1 C12 O1 -10.2(8) .
C6' C1 C12 O1 -169(2) .
C6 C1 C12 C13 -11.6(9) .
C2' C1 C12 C13 -149(2) .
C2 C1 C12 C13 169.5(6) .
C6' C1 C12 C13 11(2) .
O1 C12 C13 C14 -6.7(10) .
C1 C12 C13 C14 173.7(5) .
Mn1 O2 C14 C13 15.8(8) .
Mn1 O2 C14 C15 -167.4(5) .
C12 C13 C14 O2 -1.6(10) .
C12 C13 C14 C15 -178.4(6) .
O2 C14 C15 F19 -57.6(8) .
C13 C14 C15 F19 119.6(7) .
O2 C14 C15 F20 175.2(6) .
C13 C14 C15 F20 -7.6(10) .
O2 C14 C15 F18 60.2(8) .
C13 C14 C15 F18 -122.5(6) .
